data_1573884
loop_
_publ_author_name
'Luff, Martin S.'
'Filipovic, Tin M.'
'Corsei, Celine S.'
'Oppel, Kai'
'Krummenacher, Ivo'
'Bertermann, R&#xfc;diger'
'Finze, Maik'
'Braunschweig, Holger'
'Radius, Udo'

_publ_section_title
;
 Azolium-2-dithiocarboxylates as redox active ligands in nickel chemistry.
;
_journal_issue 12
_journal_name_full 'Chemical science'
_journal_page_first 5142
_journal_page_last 5154
_journal_paper_doi 10.1039/d4sc08449g
_journal_volume 16
_journal_year 2025
_chemical_formula_moiety 'C40 H56 N6 Ni S2, C4 H10 O'
_chemical_formula_sum 'C44 H66 N6 Ni O S2'
_chemical_formula_weight 817.85
_space_group_crystal_system orthorhombic
_space_group_IT_number 19
_space_group_name_Hall 'P 2ac 2ab'
_space_group_name_H-M_alt 'P 21 21 21'
_atom_sites_solution_hydrogens geom
_atom_sites_solution_primary dual
_atom_sites_solution_secondary difmap
_audit_creation_method SHELXL-2018/3
_audit_update_record
;
2024-12-12 deposited with the CCDC.	2025-02-10 downloaded from the CCDC.
;
_cell_angle_alpha 90
_cell_angle_beta 90
_cell_angle_gamma 90
_cell_formula_units_Z 4
_cell_length_a 12.6464(2)
_cell_length_b 14.4357(2)
_cell_length_c 24.9817(3)
_cell_measurement_reflns_used 13055
_cell_measurement_temperature 100(2)
_cell_measurement_theta_max 76.2630
_cell_measurement_theta_min 3.5380
_cell_volume 4560.65(11)
_computing_cell_refinement 'CrysAlisPro 1.171.41.93a (Rigaku OD, 2020)'
_computing_data_reduction 'CrysAlisPro 1.171.41.93a (Rigaku OD, 2020)'
_computing_molecular_graphics 'ShelXLe (Huebschle et all, 2011)'
_computing_publication_material 'SHELXL-2014/6 (Sheldrick, 2014)'
_computing_structure_refinement 'SHELXL-2018/3 (Sheldrick, 2018)'
_computing_structure_solution 'SHELXT 2014/5 (Sheldrick, 2014)'
_diffrn_ambient_temperature 100(2)
_diffrn_detector_area_resol_mean 10.0000
_diffrn_measured_fraction_theta_full 0.991
_diffrn_measured_fraction_theta_max 0.963
_diffrn_measurement_device_type 'XtaLAB Synergy, Dualflex, HyPix'
_diffrn_measurement_method '\w scans'
_diffrn_radiation_type CuK\a
_diffrn_radiation_wavelength 1.54184
_diffrn_reflns_av_R_equivalents 0.0389
_diffrn_reflns_av_unetI/netI 0.0404
_diffrn_reflns_Laue_measured_fraction_full 0.991
_diffrn_reflns_Laue_measured_fraction_max 0.963
_diffrn_reflns_limit_h_max 15
_diffrn_reflns_limit_h_min -15
_diffrn_reflns_limit_k_max 17
_diffrn_reflns_limit_k_min -18
_diffrn_reflns_limit_l_max 30
_diffrn_reflns_limit_l_min -19
_diffrn_reflns_number 23671
_diffrn_reflns_point_group_measured_fraction_full 0.914
_diffrn_reflns_point_group_measured_fraction_max 0.876
_diffrn_reflns_theta_full 72.000
_diffrn_reflns_theta_max 76.962
_diffrn_reflns_theta_min 3.536
_diffrn_source 'micro-focus sealed X-ray tube'
_exptl_absorpt_coefficient_mu 1.753
_exptl_absorpt_correction_T_max 1.000
_exptl_absorpt_correction_T_min 0.380
_exptl_absorpt_correction_type gaussian
_exptl_absorpt_process_details
;
CrysAlisPro 1.171.41.92a (Rigaku Oxford Diffraction, 2020)
Numerical absorption correction based on gaussian integration over
a multifaceted crystal model
Empirical absorption correction using spherical harmonics,
implemented in SCALE3 ABSPACK scaling algorithm.
;
_exptl_crystal_colour yellow
_exptl_crystal_density_diffrn 1.191
_exptl_crystal_description block
_exptl_crystal_F_000 1760
_exptl_crystal_size_max 0.310
_exptl_crystal_size_mid 0.160
_exptl_crystal_size_min 0.140
_refine_diff_density_max 0.456
_refine_diff_density_min -0.237
_refine_diff_density_rms 0.041
_refine_ls_abs_structure_details
;
 Flack x determined using 2916 quotients [(I+)-(I-)]/[(I+)+(I-)]
 (Parsons, Flack and Wagner, Acta Cryst. B69 (2013) 249-259).
;
_refine_ls_abs_structure_Flack -0.003(8)
_refine_ls_extinction_method none
_refine_ls_goodness_of_fit_ref 1.048
_refine_ls_hydrogen_treatment constr
_refine_ls_matrix_type full
_refine_ls_number_parameters 503
_refine_ls_number_reflns 8444
_refine_ls_number_restraints 0
_refine_ls_restrained_S_all 1.048
_refine_ls_R_factor_all 0.0351
_refine_ls_R_factor_gt 0.0304
_refine_ls_shift/su_max 0.001
_refine_ls_shift/su_mean 0.000
_refine_ls_structure_factor_coef Fsqd
_refine_ls_weighting_details 'w=1/[\s^2^(Fo^2^)+(0.0348P)^2^+0.7084P] where P=(Fo^2^+2Fc^2^)/3'
_refine_ls_weighting_scheme calc
_refine_ls_wR_factor_gt 0.0723
_refine_ls_wR_factor_ref 0.0742
_reflns_Friedel_coverage 0.642
_reflns_Friedel_fraction_full 0.819
_reflns_Friedel_fraction_max 0.768
_reflns_number_gt 7764
_reflns_number_total 8444
_reflns_threshold_expression 'I > 2\s(I)'
_cod_data_source_file d4sc08449g2.cif
_cod_data_source_block Compound_2c
_cod_depositor_comments 'Adding full bibliography for 1573879--1573889.cif.'
_cod_database_code 1573884
_shelx_shelxl_version_number 2018/3
_shelx_space_group_comment
;
The symmetry employed for this shelxl refinement is uniquely defined
by the following loop, which should always be used as a source of
symmetry information in preference to the above space-group names.
They are only intended as comments.
;
_shelx_estimated_absorpt_t_min 0.612
_shelx_estimated_absorpt_t_max 0.791

loop_
_space_group_symop_operation_xyz
'x, y, z'
'-x+1/2, -y, z+1/2'
'-x, y+1/2, -z+1/2'
'x+1/2, -y+1/2, -z'

loop_
_atom_site_label
_atom_site_type_symbol
_atom_site_fract_x
_atom_site_fract_y
_atom_site_fract_z
_atom_site_U_iso_or_equiv
_atom_site_adp_type
_atom_site_occupancy
_atom_site_site_symmetry_order
_atom_site_calc_flag
_atom_site_refinement_flags_posn
_atom_site_refinement_flags_adp
_atom_site_refinement_flags_occupancy
_atom_site_disorder_assembly
_atom_site_disorder_group
Ni01 Ni 0.62763(3) 0.51570(3) 0.24619(2) 0.01698(10) Uani 1 1 d . . . . .
S002 S 0.74543(5) 0.61681(4) 0.27313(2) 0.01965(13) Uani 1 1 d . . . . .
S003 S 0.64379(5) 0.47698(5) 0.33016(2) 0.02260(14) Uani 1 1 d . . . . .
O004 O 0.16743(16) 0.49065(16) 0.44788(8) 0.0350(5) Uani 1 1 d . . . . .
N005 N 0.53085(18) 0.34720(16) 0.20139(8) 0.0212(5) Uani 1 1 d . . . . .
N006 N 0.55328(18) 0.60501(16) 0.14708(8) 0.0221(5) Uani 1 1 d . . . . .
N007 N 0.42706(16) 0.40961(14) 0.25875(8) 0.0205(4) Uani 1 1 d . . . . .
N008 N 0.86241(19) 0.66489(17) 0.38979(9) 0.0249(5) Uani 1 1 d . . . . .
N009 N 0.77637(18) 0.55186(17) 0.43402(8) 0.0248(5) Uani 1 1 d . . . . .
N00A N 0.71642(17) 0.56462(17) 0.13986(9) 0.0225(5) Uani 1 1 d . . . . .
C00B C 0.6216(2) 0.32838(19) 0.16641(10) 0.0254(6) Uani 1 1 d . . . . .
H00B H 0.678548 0.373873 0.175370 0.031 Uiso 1 1 calc R U . . .
C00C C 0.6855(2) 0.4093(2) 0.45777(11) 0.0248(6) Uani 1 1 d . . . . .
C00D C 0.5234(2) 0.42167(17) 0.23460(10) 0.0181(5) Uani 1 1 d . . . . .
C00E C 0.7858(2) 0.59388(19) 0.38295(10) 0.0207(5) Uani 1 1 d . . . . .
C00F C 0.7347(2) 0.56968(18) 0.33825(10) 0.0198(5) Uani 1 1 d . . . . .
C00G C 0.5952(2) 0.3647(2) 0.47631(11) 0.0291(6) Uani 1 1 d . . . . .
H00G H 0.596606 0.299380 0.480994 0.035 Uiso 1 1 calc R U . . .
C00H C 0.6831(2) 0.5050(2) 0.45223(10) 0.0214(5) Uani 1 1 d . . . . .
C00I C 0.9244(2) 0.7030(2) 0.34747(11) 0.0228(6) Uani 1 1 d . . . . .
C00J C 0.6884(2) 0.6080(2) 0.09268(11) 0.0296(6) Uani 1 1 d . . . . .
H00J H 0.733015 0.618024 0.062647 0.036 Uiso 1 1 calc R U . . .
C00K C 0.4429(2) 0.2906(2) 0.20490(11) 0.0261(6) Uani 1 1 d . . . . .
H00K H 0.430802 0.234879 0.185582 0.031 Uiso 1 1 calc R U . . .
C00L C 0.3808(2) 0.46947(19) 0.30012(11) 0.0240(5) Uani 1 1 d . . . . .
H00L H 0.428411 0.524090 0.305228 0.029 Uiso 1 1 calc R U . . .
C00M C 0.5915(2) 0.5558(2) 0.46345(11) 0.0258(6) Uani 1 1 d . . . . .
C00N C 0.3784(2) 0.32948(19) 0.24076(11) 0.0256(6) Uani 1 1 d . . . . .
H00N H 0.311495 0.306482 0.251866 0.031 Uiso 1 1 calc R U . . .
C00O C 0.5872(2) 0.6332(2) 0.09693(11) 0.0295(6) Uani 1 1 d . . . . .
H00O H 0.546287 0.664399 0.070629 0.035 Uiso 1 1 calc R U . . .
C00P C 0.9922(2) 0.64581(19) 0.31830(11) 0.0245(6) Uani 1 1 d . . . . .
C00Q C 0.6325(2) 0.56219(17) 0.17432(10) 0.0197(5) Uani 1 1 d . . . . .
C00R C 0.5029(2) 0.5079(2) 0.48153(10) 0.0287(6) Uani 1 1 d . . . . .
H00R H 0.440356 0.541491 0.489576 0.034 Uiso 1 1 calc R U . . .
C00S C 0.6647(3) 0.2317(2) 0.17644(13) 0.0369(7) Uani 1 1 d . . . . .
H00A H 0.613078 0.185646 0.164228 0.055 Uiso 1 1 calc R U . . .
H00C H 0.677612 0.223422 0.214824 0.055 Uiso 1 1 calc R U . . .
H00D H 0.731040 0.223634 0.156754 0.055 Uiso 1 1 calc R U . . .
C00T C 0.3683(3) 0.5581(2) 0.13786(12) 0.0352(7) Uani 1 1 d . . . . .
H00E H 0.368304 0.575145 0.099890 0.053 Uiso 1 1 calc R U . . .
H00F H 0.297167 0.566425 0.152630 0.053 Uiso 1 1 calc R U . . .
H00H H 0.389633 0.493169 0.141642 0.053 Uiso 1 1 calc R U . . .
C00U C 0.4457(2) 0.6195(2) 0.16801(11) 0.0235(5) Uani 1 1 d . . . . .
H00U H 0.445171 0.600126 0.206431 0.028 Uiso 1 1 calc R U . . .
C00V C 0.5033(2) 0.4128(2) 0.48815(11) 0.0310(7) Uani 1 1 d . . . . .
C00W C 1.0507(2) 0.6844(2) 0.27682(12) 0.0300(6) Uani 1 1 d . . . . .
H00W H 1.096507 0.645640 0.256662 0.036 Uiso 1 1 calc R U . . .
C00X C 0.4159(2) 0.7211(2) 0.16561(12) 0.0316(7) Uani 1 1 d . . . . .
H00I H 0.416981 0.742141 0.128311 0.047 Uiso 1 1 calc R U . . .
H00M H 0.466654 0.757443 0.186562 0.047 Uiso 1 1 calc R U . . .
H00P H 0.344782 0.729554 0.180417 0.047 Uiso 1 1 calc R U . . .
C00Y C 1.0442(2) 0.7777(2) 0.26393(12) 0.0339(7) Uani 1 1 d . . . . .
C00Z C 0.9158(2) 0.7973(2) 0.33569(12) 0.0284(6) Uani 1 1 d . . . . .
C010 C 0.8436(2) 0.5986(2) 0.46969(11) 0.0330(7) Uani 1 1 d . . . . .
H010 H 0.850393 0.585819 0.506833 0.040 Uiso 1 1 calc R U . . .
C011 C 1.0009(2) 0.5444(2) 0.33165(14) 0.0332(7) Uani 1 1 d . . . . .
H01A H 0.932182 0.514441 0.326237 0.050 Uiso 1 1 calc R U . . .
H01B H 1.022532 0.537308 0.369099 0.050 Uiso 1 1 calc R U . . .
H01C H 1.053666 0.515406 0.308312 0.050 Uiso 1 1 calc R U . . .
C012 C 0.3730(3) 0.4178(2) 0.35315(11) 0.0323(6) Uani 1 1 d . . . . .
H01D H 0.330978 0.361403 0.348246 0.048 Uiso 1 1 calc R U . . .
H01E H 0.338846 0.457604 0.379831 0.048 Uiso 1 1 calc R U . . .
H01F H 0.444057 0.401225 0.365491 0.048 Uiso 1 1 calc R U . . .
C013 C 0.7820(3) 0.3548(2) 0.44210(13) 0.0371(7) Uani 1 1 d . . . . .
H01G H 0.796289 0.363841 0.403897 0.056 Uiso 1 1 calc R U . . .
H01H H 0.769818 0.288882 0.449151 0.056 Uiso 1 1 calc R U . . .
H01I H 0.842850 0.376169 0.463035 0.056 Uiso 1 1 calc R U . . .
C014 C 0.8960(2) 0.6636(2) 0.44316(11) 0.0314(7) Uani 1 1 d . . . . .
H014 H 0.948321 0.703211 0.458071 0.038 Uiso 1 1 calc R U . . .
C015 C 0.8420(3) 0.8585(2) 0.36709(15) 0.0401(8) Uani 1 1 d . . . . .
H01J H 0.835844 0.918732 0.349288 0.060 Uiso 1 1 calc R U . . .
H01K H 0.869999 0.867249 0.403322 0.060 Uiso 1 1 calc R U . . .
H01L H 0.772176 0.829281 0.369116 0.060 Uiso 1 1 calc R U . . .
C016 C 0.8234(2) 0.5281(2) 0.15091(11) 0.0289(6) Uani 1 1 d . . . . .
H016 H 0.822188 0.497211 0.186727 0.035 Uiso 1 1 calc R U . . .
C017 C 0.5902(3) 0.3433(2) 0.10828(11) 0.0345(7) Uani 1 1 d . . . . .
H01M H 0.649596 0.326738 0.084954 0.052 Uiso 1 1 calc R U . . .
H01N H 0.571787 0.408569 0.102738 0.052 Uiso 1 1 calc R U . . .
H01O H 0.529127 0.304332 0.099683 0.052 Uiso 1 1 calc R U . . .
C018 C 0.1777(3) 0.5627(3) 0.48627(14) 0.0410(8) Uani 1 1 d . . . . .
H01P H 0.221305 0.541411 0.516811 0.049 Uiso 1 1 calc R U . . .
H01Q H 0.107230 0.580774 0.499983 0.049 Uiso 1 1 calc R U . . .
C019 C 0.8539(3) 0.4562(2) 0.10917(12) 0.0372(7) Uani 1 1 d . . . . .
H01R H 0.856984 0.485433 0.073809 0.056 Uiso 1 1 calc R U . . .
H01S H 0.801107 0.406489 0.108774 0.056 Uiso 1 1 calc R U . . .
H01T H 0.923356 0.430215 0.118043 0.056 Uiso 1 1 calc R U . . .
C01A C 0.9026(2) 0.6069(3) 0.15307(13) 0.0382(8) Uani 1 1 d . . . . .
H01U H 0.906815 0.636725 0.117907 0.057 Uiso 1 1 calc R U . . .
H01V H 0.972308 0.582433 0.162854 0.057 Uiso 1 1 calc R U . . .
H01W H 0.880007 0.652328 0.179860 0.057 Uiso 1 1 calc R U . . .
C01B C 0.2732(2) 0.5045(2) 0.28166(13) 0.0330(7) Uani 1 1 d . . . . .
H01X H 0.281199 0.537962 0.247762 0.050 Uiso 1 1 calc R U . . .
H01Y H 0.243866 0.546267 0.308783 0.050 Uiso 1 1 calc R U . . .
H01Z H 0.225383 0.451841 0.276551 0.050 Uiso 1 1 calc R U . . .
C01C C 0.9768(2) 0.8329(2) 0.29403(13) 0.0334(7) Uani 1 1 d . . . . .
H011 H 0.972096 0.897045 0.285957 0.040 Uiso 1 1 calc R U . . .
C01D C 0.5889(3) 0.6586(2) 0.45519(15) 0.0394(8) Uani 1 1 d . . . . .
H012 H 0.597254 0.672417 0.417021 0.059 Uiso 1 1 calc R U . . .
H013 H 0.646692 0.687409 0.475350 0.059 Uiso 1 1 calc R U . . .
H015 H 0.521120 0.683157 0.467812 0.059 Uiso 1 1 calc R U . . .
C01E C 0.1025(3) 0.4171(2) 0.46554(14) 0.0398(8) Uani 1 1 d . . . . .
H017 H 0.030132 0.440135 0.472748 0.048 Uiso 1 1 calc R U . . .
H018 H 0.131167 0.390593 0.499081 0.048 Uiso 1 1 calc R U . . .
C01F C 0.0993(3) 0.3439(2) 0.42269(14) 0.0447(8) Uani 1 1 d . . . . .
H019 H 0.073625 0.371254 0.389219 0.067 Uiso 1 1 calc R U . . .
H020 H 0.051676 0.293894 0.433738 0.067 Uiso 1 1 calc R U . . .
H021 H 0.170541 0.318949 0.417205 0.067 Uiso 1 1 calc R U . . .
C01G C 1.1081(3) 0.8168(3) 0.21824(16) 0.0515(10) Uani 1 1 d . . . . .
H022 H 1.060348 0.836879 0.189595 0.077 Uiso 1 1 calc R U . . .
H023 H 1.156011 0.769041 0.204492 0.077 Uiso 1 1 calc R U . . .
H024 H 1.149395 0.869851 0.230932 0.077 Uiso 1 1 calc R U . . .
C01H C 0.2297(3) 0.6436(2) 0.45920(15) 0.0447(8) Uani 1 1 d . . . . .
H025 H 0.294627 0.622898 0.441448 0.067 Uiso 1 1 calc R U . . .
H026 H 0.247023 0.690917 0.485923 0.067 Uiso 1 1 calc R U . . .
H027 H 0.181332 0.669817 0.432546 0.067 Uiso 1 1 calc R U . . .
C01I C 0.4050(3) 0.3626(3) 0.50710(15) 0.0481(9) Uani 1 1 d . . . . .
H028 H 0.343596 0.384703 0.486828 0.072 Uiso 1 1 calc R U . . .
H029 H 0.394106 0.374884 0.545289 0.072 Uiso 1 1 calc R U . . .
H02A H 0.413606 0.295886 0.501444 0.072 Uiso 1 1 calc R U . . .

loop_
_atom_site_aniso_label
_atom_site_aniso_U_11
_atom_site_aniso_U_22
_atom_site_aniso_U_33
_atom_site_aniso_U_23
_atom_site_aniso_U_13
_atom_site_aniso_U_12
Ni01 0.01759(19) 0.0190(2) 0.01440(19) 0.00057(17) -0.00025(16) -0.00123(17)
S002 0.0205(3) 0.0211(3) 0.0173(3) 0.0022(2) -0.0010(2) -0.0032(3)
S003 0.0250(3) 0.0276(3) 0.0152(3) 0.0032(3) -0.0018(2) -0.0084(3)
O004 0.0354(11) 0.0374(12) 0.0322(10) 0.0020(10) 0.0046(9) -0.0040(9)
N005 0.0238(11) 0.0219(11) 0.0178(10) -0.0021(9) 0.0007(9) -0.0003(9)
N006 0.0237(11) 0.0249(12) 0.0177(10) 0.0029(9) -0.0028(9) 0.0016(9)
N007 0.0195(10) 0.0197(10) 0.0224(11) -0.0005(9) 0.0000(9) -0.0018(8)
N008 0.0232(11) 0.0291(12) 0.0225(11) -0.0019(9) -0.0025(10) -0.0060(10)
N009 0.0226(11) 0.0350(13) 0.0167(10) 0.0003(10) -0.0037(9) -0.0066(10)
N00A 0.0211(11) 0.0303(12) 0.0159(10) 0.0029(10) 0.0020(9) 0.0021(9)
C00B 0.0293(14) 0.0254(13) 0.0217(13) -0.0011(11) 0.0065(12) -0.0005(12)
C00C 0.0280(14) 0.0291(15) 0.0174(13) 0.0015(11) -0.0046(11) 0.0015(12)
C00D 0.0222(12) 0.0172(11) 0.0148(12) 0.0000(10) -0.0016(10) 0.0005(10)
C00E 0.0188(12) 0.0229(13) 0.0204(12) 0.0002(11) 0.0016(10) 0.0002(10)
C00F 0.0177(12) 0.0223(13) 0.0194(12) -0.0016(10) 0.0000(10) -0.0030(10)
C00G 0.0352(16) 0.0291(15) 0.0230(13) 0.0050(12) -0.0047(12) -0.0028(13)
C00H 0.0215(12) 0.0298(15) 0.0130(11) 0.0006(11) -0.0022(9) -0.0020(11)
C00I 0.0181(12) 0.0268(13) 0.0235(13) -0.0011(11) -0.0053(10) -0.0047(11)
C00J 0.0334(15) 0.0378(17) 0.0176(13) 0.0064(13) 0.0026(11) 0.0004(13)
C00K 0.0313(15) 0.0220(13) 0.0250(13) -0.0050(11) -0.0010(12) -0.0069(12)
C00L 0.0186(12) 0.0246(14) 0.0288(13) -0.0048(11) 0.0034(11) 0.0002(11)
C00M 0.0272(14) 0.0312(15) 0.0191(13) 0.0017(12) -0.0018(11) 0.0034(12)
C00N 0.0229(13) 0.0229(12) 0.0310(15) -0.0011(11) -0.0015(12) -0.0060(11)
C00O 0.0303(15) 0.0400(17) 0.0181(13) 0.0081(13) -0.0026(11) 0.0044(13)
C00P 0.0192(12) 0.0257(14) 0.0288(14) 0.0006(12) -0.0040(11) -0.0002(11)
C00Q 0.0207(12) 0.0203(12) 0.0182(11) -0.0021(10) -0.0032(11) -0.0008(10)
C00R 0.0229(13) 0.0414(17) 0.0218(13) 0.0012(13) 0.0005(10) 0.0029(13)
C00S 0.0442(18) 0.0307(16) 0.0357(16) 0.0016(14) 0.0123(14) 0.0079(14)
C00T 0.0285(15) 0.0397(17) 0.0374(16) -0.0005(14) -0.0050(14) -0.0060(14)
C00U 0.0205(12) 0.0280(14) 0.0221(12) 0.0017(12) -0.0007(11) 0.0001(11)
C00V 0.0281(15) 0.0428(17) 0.0220(14) 0.0074(13) -0.0022(12) -0.0073(14)
C00W 0.0193(13) 0.0360(16) 0.0346(15) 0.0016(14) -0.0004(12) 0.0005(12)
C00X 0.0323(15) 0.0311(16) 0.0315(15) 0.0020(13) 0.0005(13) 0.0045(13)
C00Y 0.0214(13) 0.0420(18) 0.0383(17) 0.0130(15) -0.0039(13) -0.0027(12)
C00Z 0.0235(13) 0.0265(14) 0.0351(15) 0.0007(13) -0.0072(12) -0.0027(12)
C010 0.0314(16) 0.051(2) 0.0172(13) -0.0027(13) -0.0068(11) -0.0081(14)
C011 0.0296(15) 0.0264(15) 0.0437(17) 0.0033(14) 0.0055(14) 0.0031(12)
C012 0.0329(15) 0.0367(16) 0.0272(14) -0.0042(13) 0.0067(13) -0.0027(14)
C013 0.0375(17) 0.0377(18) 0.0361(17) -0.0013(14) -0.0039(14) 0.0091(14)
C014 0.0311(15) 0.0390(17) 0.0242(14) -0.0063(13) -0.0046(12) -0.0115(13)
C015 0.0370(18) 0.0272(15) 0.056(2) -0.0038(15) -0.0018(15) 0.0029(13)
C016 0.0222(13) 0.0427(18) 0.0218(13) 0.0027(13) 0.0020(11) 0.0044(13)
C017 0.0492(19) 0.0315(16) 0.0227(14) -0.0005(13) 0.0045(13) -0.0036(14)
C018 0.0395(18) 0.0434(19) 0.0403(18) -0.0046(16) 0.0070(15) 0.0002(15)
C019 0.0309(16) 0.053(2) 0.0280(15) 0.0017(14) 0.0073(13) 0.0074(15)
C01A 0.0251(14) 0.056(2) 0.0337(16) 0.0010(16) 0.0037(12) -0.0065(15)
C01B 0.0219(13) 0.0317(16) 0.0455(17) -0.0058(14) 0.0037(12) 0.0020(12)
C01C 0.0312(15) 0.0237(15) 0.0453(18) 0.0092(13) -0.0074(14) -0.0038(13)
C01D 0.0397(17) 0.0313(16) 0.0472(19) 0.0005(15) 0.0000(15) 0.0063(14)
C01E 0.0343(17) 0.0410(18) 0.0441(18) 0.0071(15) 0.0053(14) -0.0029(15)
C01F 0.050(2) 0.0368(18) 0.0469(19) 0.0083(16) -0.0067(16) -0.0076(16)
C01G 0.0377(19) 0.059(2) 0.057(2) 0.0276(19) 0.0074(17) -0.0005(17)
C01H 0.0443(19) 0.0345(18) 0.055(2) -0.0004(16) 0.0087(17) 0.0001(15)
C01I 0.0358(18) 0.062(2) 0.0460(19) 0.0150(18) 0.0016(15) -0.0141(17)

loop_
_atom_type_symbol
_atom_type_description
_atom_type_scat_dispersion_real
_atom_type_scat_dispersion_imag
_atom_type_scat_source
C C 0.0181 0.0091 'International Tables Vol C Tables 4.2.6.8 and 6.1.1.4'
H H 0.0000 0.0000 'International Tables Vol C Tables 4.2.6.8 and 6.1.1.4'
N N 0.0311 0.0180 'International Tables Vol C Tables 4.2.6.8 and 6.1.1.4'
O O 0.0492 0.0322 'International Tables Vol C Tables 4.2.6.8 and 6.1.1.4'
S S 0.3331 0.5567 'International Tables Vol C Tables 4.2.6.8 and 6.1.1.4'
Ni Ni -3.0029 0.5091 'International Tables Vol C Tables 4.2.6.8 and 6.1.1.4'

loop_
_geom_angle_atom_site_label_1
_geom_angle_atom_site_label_2
_geom_angle_atom_site_label_3
_geom_angle
_geom_angle_site_symmetry_1
_geom_angle_site_symmetry_3
_geom_angle_publ_flag
C00D Ni01 C00Q 97.40(11) . . ?
C00D Ni01 S003 91.63(8) . . ?
C00Q Ni01 S003 170.87(8) . . ?
C00D Ni01 S002 170.72(8) . . ?
C00Q Ni01 S002 91.85(8) . . ?
S003 Ni01 S002 79.14(3) . . ?
C00F S002 Ni01 88.53(9) . . ?
C00F S003 Ni01 88.69(9) . . ?
C01E O004 C018 113.1(2) . . ?
C00D N005 C00K 111.9(2) . . ?
C00D N005 C00B 124.3(2) . . ?
C00K N005 C00B 123.8(2) . . ?
C00Q N006 C00O 111.0(2) . . ?
C00Q N006 C00U 124.6(2) . . ?
C00O N006 C00U 124.4(2) . . ?
C00D N007 C00N 111.0(2) . . ?
C00D N007 C00L 126.1(2) . . ?
C00N N007 C00L 122.9(2) . . ?
C014 N008 C00E 108.2(2) . . ?
C014 N008 C00I 123.0(2) . . ?
C00E N008 C00I 124.3(2) . . ?
C010 N009 C00E 108.3(2) . . ?
C010 N009 C00H 121.6(2) . . ?
C00E N009 C00H 123.8(2) . . ?
C00Q N00A C00J 110.5(2) . . ?
C00Q N00A C016 125.7(2) . . ?
C00J N00A C016 123.8(2) . . ?
N005 C00B C00S 110.6(2) . . ?
N005 C00B C017 109.8(2) . . ?
C00S C00B C017 112.4(3) . . ?
N005 C00B H00B 108.0 . . ?
C00S C00B H00B 108.0 . . ?
C017 C00B H00B 108.0 . . ?
C00H C00C C00G 118.4(3) . . ?
C00H C00C C013 120.8(3) . . ?
C00G C00C C013 120.7(3) . . ?
N005 C00D N007 103.3(2) . . ?
N005 C00D Ni01 127.17(19) . . ?
N007 C00D Ni01 129.47(18) . . ?
C00F C00E N009 126.8(2) . . ?
C00F C00E N008 128.2(2) . . ?
N009 C00E N008 104.9(2) . . ?
C00E C00F S002 129.1(2) . . ?
C00E C00F S003 127.2(2) . . ?
S002 C00F S003 103.56(13) . . ?
C00V C00G C00C 121.9(3) . . ?
C00V C00G H00G 119.1 . . ?
C00C C00G H00G 119.1 . . ?
C00C C00H C00M 121.3(3) . . ?
C00C C00H N009 118.8(2) . . ?
C00M C00H N009 119.8(2) . . ?
C00P C00I C00Z 121.0(3) . . ?
C00P C00I N008 119.8(3) . . ?
C00Z C00I N008 119.2(3) . . ?
C00O C00J N00A 107.6(3) . . ?
C00O C00J H00J 126.2 . . ?
N00A C00J H00J 126.2 . . ?
C00N C00K N005 106.6(2) . . ?
C00N C00K H00K 126.7 . . ?
N005 C00K H00K 126.7 . . ?
N007 C00L C012 110.5(2) . . ?
N007 C00L C01B 109.7(2) . . ?
C012 C00L C01B 111.6(2) . . ?
N007 C00L H00L 108.3 . . ?
C012 C00L H00L 108.3 . . ?
C01B C00L H00L 108.3 . . ?
C00R C00M C00H 118.0(3) . . ?
C00R C00M C01D 121.3(3) . . ?
C00H C00M C01D 120.7(3) . . ?
C00K C00N N007 107.3(2) . . ?
C00K C00N H00N 126.4 . . ?
N007 C00N H00N 126.4 . . ?
C00J C00O N006 106.8(3) . . ?
C00J C00O H00O 126.6 . . ?
N006 C00O H00O 126.6 . . ?
C00W C00P C00I 118.7(3) . . ?
C00W C00P C011 121.0(3) . . ?
C00I C00P C011 120.3(3) . . ?
N006 C00Q N00A 104.2(2) . . ?
N006 C00Q Ni01 127.13(19) . . ?
N00A C00Q Ni01 128.61(19) . . ?
C00V C00R C00M 122.0(3) . . ?
C00V C00R H00R 119.0 . . ?
C00M C00R H00R 119.0 . . ?
C00B C00S H00A 109.5 . . ?
C00B C00S H00C 109.5 . . ?
H00A C00S H00C 109.5 . . ?
C00B C00S H00D 109.5 . . ?
H00A C00S H00D 109.5 . . ?
H00C C00S H00D 109.5 . . ?
C00U C00T H00E 109.5 . . ?
C00U C00T H00F 109.5 . . ?
H00E C00T H00F 109.5 . . ?
C00U C00T H00H 109.5 . . ?
H00E C00T H00H 109.5 . . ?
H00F C00T H00H 109.5 . . ?
N006 C00U C00X 110.7(2) . . ?
N006 C00U C00T 109.6(2) . . ?
C00X C00U C00T 112.6(2) . . ?
N006 C00U H00U 107.9 . . ?
C00X C00U H00U 107.9 . . ?
C00T C00U H00U 107.9 . . ?
C00R C00V C00G 118.3(3) . . ?
C00R C00V C01I 120.6(3) . . ?
C00G C00V C01I 121.1(3) . . ?
C00Y C00W C00P 122.0(3) . . ?
C00Y C00W H00W 119.0 . . ?
C00P C00W H00W 119.0 . . ?
C00U C00X H00I 109.5 . . ?
C00U C00X H00M 109.5 . . ?
H00I C00X H00M 109.5 . . ?
C00U C00X H00P 109.5 . . ?
H00I C00X H00P 109.5 . . ?
H00M C00X H00P 109.5 . . ?
C00W C00Y C01C 117.9(3) . . ?
C00W C00Y C01G 120.5(3) . . ?
C01C C00Y C01G 121.6(3) . . ?
C01C C00Z C00I 118.2(3) . . ?
C01C C00Z C015 121.1(3) . . ?
C00I C00Z C015 120.7(3) . . ?
C014 C010 N009 109.0(2) . . ?
C014 C010 H010 125.5 . . ?
N009 C010 H010 125.5 . . ?
C00P C011 H01A 109.5 . . ?
C00P C011 H01B 109.5 . . ?
H01A C011 H01B 109.5 . . ?
C00P C011 H01C 109.5 . . ?
H01A C011 H01C 109.5 . . ?
H01B C011 H01C 109.5 . . ?
C00L C012 H01D 109.5 . . ?
C00L C012 H01E 109.5 . . ?
H01D C012 H01E 109.5 . . ?
C00L C012 H01F 109.5 . . ?
H01D C012 H01F 109.5 . . ?
H01E C012 H01F 109.5 . . ?
C00C C013 H01G 109.5 . . ?
C00C C013 H01H 109.5 . . ?
H01G C013 H01H 109.5 . . ?
C00C C013 H01I 109.5 . . ?
H01G C013 H01I 109.5 . . ?
H01H C013 H01I 109.5 . . ?
C010 C014 N008 109.5(2) . . ?
C010 C014 H014 125.3 . . ?
N008 C014 H014 125.3 . . ?
C00Z C015 H01J 109.5 . . ?
C00Z C015 H01K 109.5 . . ?
H01J C015 H01K 109.5 . . ?
C00Z C015 H01L 109.5 . . ?
H01J C015 H01L 109.5 . . ?
H01K C015 H01L 109.5 . . ?
N00A C016 C01A 110.1(3) . . ?
N00A C016 C019 110.4(2) . . ?
C01A C016 C019 111.6(2) . . ?
N00A C016 H016 108.2 . . ?
C01A C016 H016 108.2 . . ?
C019 C016 H016 108.2 . . ?
C00B C017 H01M 109.5 . . ?
C00B C017 H01N 109.5 . . ?
H01M C017 H01N 109.5 . . ?
C00B C017 H01O 109.5 . . ?
H01M C017 H01O 109.5 . . ?
H01N C017 H01O 109.5 . . ?
O004 C018 C01H 107.8(3) . . ?
O004 C018 H01P 110.2 . . ?
C01H C018 H01P 110.1 . . ?
O004 C018 H01Q 110.1 . . ?
C01H C018 H01Q 110.1 . . ?
H01P C018 H01Q 108.5 . . ?
C016 C019 H01R 109.5 . . ?
C016 C019 H01S 109.5 . . ?
H01R C019 H01S 109.5 . . ?
C016 C019 H01T 109.5 . . ?
H01R C019 H01T 109.5 . . ?
H01S C019 H01T 109.5 . . ?
C016 C01A H01U 109.5 . . ?
C016 C01A H01V 109.5 . . ?
H01U C01A H01V 109.5 . . ?
C016 C01A H01W 109.5 . . ?
H01U C01A H01W 109.5 . . ?
H01V C01A H01W 109.5 . . ?
C00L C01B H01X 109.5 . . ?
C00L C01B H01Y 109.5 . . ?
H01X C01B H01Y 109.5 . . ?
C00L C01B H01Z 109.5 . . ?
H01X C01B H01Z 109.5 . . ?
H01Y C01B H01Z 109.5 . . ?
C00Y C01C C00Z 122.2(3) . . ?
C00Y C01C H011 118.9 . . ?
C00Z C01C H011 118.9 . . ?
C00M C01D H012 109.5 . . ?
C00M C01D H013 109.5 . . ?
H012 C01D H013 109.5 . . ?
C00M C01D H015 109.5 . . ?
H012 C01D H015 109.5 . . ?
H013 C01D H015 109.5 . . ?
O004 C01E C01F 108.7(3) . . ?
O004 C01E H017 109.9 . . ?
C01F C01E H017 109.9 . . ?
O004 C01E H018 109.9 . . ?
C01F C01E H018 109.9 . . ?
H017 C01E H018 108.3 . . ?
C01E C01F H019 109.5 . . ?
C01E C01F H020 109.5 . . ?
H019 C01F H020 109.5 . . ?
C01E C01F H021 109.5 . . ?
H019 C01F H021 109.5 . . ?
H020 C01F H021 109.5 . . ?
C00Y C01G H022 109.5 . . ?
C00Y C01G H023 109.5 . . ?
H022 C01G H023 109.5 . . ?
C00Y C01G H024 109.5 . . ?
H022 C01G H024 109.5 . . ?
H023 C01G H024 109.5 . . ?
C018 C01H H025 109.5 . . ?
C018 C01H H026 109.5 . . ?
H025 C01H H026 109.5 . . ?
C018 C01H H027 109.5 . . ?
H025 C01H H027 109.5 . . ?
H026 C01H H027 109.5 . . ?
C00V C01I H028 109.5 . . ?
C00V C01I H029 109.5 . . ?
H028 C01I H029 109.5 . . ?
C00V C01I H02A 109.5 . . ?
H028 C01I H02A 109.5 . . ?
H029 C01I H02A 109.5 . . ?

loop_
_geom_bond_atom_site_label_1
_geom_bond_atom_site_label_2
_geom_bond_distance
_geom_bond_site_symmetry_2
_geom_bond_publ_flag
Ni01 C00D 1.914(3) . ?
Ni01 C00Q 1.918(2) . ?
Ni01 S003 2.1804(7) . ?
Ni01 S002 2.1915(7) . ?
S002 C00F 1.769(3) . ?
S003 C00F 1.776(3) . ?
O004 C01E 1.413(4) . ?
O004 C018 1.420(4) . ?
N005 C00D 1.361(3) . ?
N005 C00K 1.383(4) . ?
N005 C00B 1.468(3) . ?
N006 C00Q 1.360(3) . ?
N006 C00O 1.385(4) . ?
N006 C00U 1.472(3) . ?
N007 C00D 1.370(3) . ?
N007 C00N 1.385(3) . ?
N007 C00L 1.469(3) . ?
N008 C014 1.399(4) . ?
N008 C00E 1.421(3) . ?
N008 C00I 1.427(4) . ?
N009 C010 1.405(4) . ?
N009 C00E 1.418(3) . ?
N009 C00H 1.434(3) . ?
N00A C00Q 1.367(3) . ?
N00A C00J 1.381(4) . ?
N00A C016 1.478(4) . ?
C00B C00S 1.519(4) . ?
C00B C017 1.521(4) . ?
C00B H00B 1.0000 . ?
C00C C00H 1.389(4) . ?
C00C C00G 1.390(4) . ?
C00C C013 1.504(4) . ?
C00E C00F 1.336(4) . ?
C00G C00V 1.386(4) . ?
C00G H00G 0.9500 . ?
C00H C00M 1.399(4) . ?
C00I C00P 1.395(4) . ?
C00I C00Z 1.398(4) . ?
C00J C00O 1.335(4) . ?
C00J H00J 0.9500 . ?
C00K C00N 1.336(4) . ?
C00K H00K 0.9500 . ?
C00L C012 1.523(4) . ?
C00L C01B 1.523(4) . ?
C00L H00L 1.0000 . ?
C00M C00R 1.392(4) . ?
C00M C01D 1.498(4) . ?
C00N H00N 0.9500 . ?
C00O H00O 0.9500 . ?
C00P C00W 1.390(4) . ?
C00P C011 1.506(4) . ?
C00R C00V 1.383(5) . ?
C00R H00R 0.9500 . ?
C00S H00A 0.9800 . ?
C00S H00C 0.9800 . ?
C00S H00D 0.9800 . ?
C00T C00U 1.520(4) . ?
C00T H00E 0.9800 . ?
C00T H00F 0.9800 . ?
C00T H00H 0.9800 . ?
C00U C00X 1.516(4) . ?
C00U H00U 1.0000 . ?
C00V C01I 1.514(4) . ?
C00W C00Y 1.387(4) . ?
C00W H00W 0.9500 . ?
C00X H00I 0.9800 . ?
C00X H00M 0.9800 . ?
C00X H00P 0.9800 . ?
C00Y C01C 1.388(5) . ?
C00Y C01G 1.508(5) . ?
C00Z C01C 1.393(4) . ?
C00Z C015 1.505(4) . ?
C010 C014 1.326(4) . ?
C010 H010 0.9500 . ?
C011 H01A 0.9800 . ?
C011 H01B 0.9800 . ?
C011 H01C 0.9800 . ?
C012 H01D 0.9800 . ?
C012 H01E 0.9800 . ?
C012 H01F 0.9800 . ?
C013 H01G 0.9800 . ?
C013 H01H 0.9800 . ?
C013 H01I 0.9800 . ?
C014 H014 0.9500 . ?
C015 H01J 0.9800 . ?
C015 H01K 0.9800 . ?
C015 H01L 0.9800 . ?
C016 C01A 1.517(4) . ?
C016 C019 1.522(4) . ?
C016 H016 1.0000 . ?
C017 H01M 0.9800 . ?
C017 H01N 0.9800 . ?
C017 H01O 0.9800 . ?
C018 C01H 1.502(5) . ?
C018 H01P 0.9900 . ?
C018 H01Q 0.9900 . ?
C019 H01R 0.9800 . ?
C019 H01S 0.9800 . ?
C019 H01T 0.9800 . ?
C01A H01U 0.9800 . ?
C01A H01V 0.9800 . ?
C01A H01W 0.9800 . ?
C01B H01X 0.9800 . ?
C01B H01Y 0.9800 . ?
C01B H01Z 0.9800 . ?
C01C H011 0.9500 . ?
C01D H012 0.9800 . ?
C01D H013 0.9800 . ?
C01D H015 0.9800 . ?
C01E C01F 1.504(5) . ?
C01E H017 0.9900 . ?
C01E H018 0.9900 . ?
C01F H019 0.9800 . ?
C01F H020 0.9800 . ?
C01F H021 0.9800 . ?
C01G H022 0.9800 . ?
C01G H023 0.9800 . ?
C01G H024 0.9800 . ?
C01H H025 0.9800 . ?
C01H H026 0.9800 . ?
C01H H027 0.9800 . ?
C01I H028 0.9800 . ?
C01I H029 0.9800 . ?
C01I H02A 0.9800 . ?
